data_2224750
loop_
_publ_author_name
'Peng, Ming'
'Luo, Youfu'
'Chen, Lijuan'

_publ_section_title
;
 <i>N</i>-(3-Bromo-5-methyl-2-pyridyl)-4-methylbenzenesulfonamide
;
_journal_coeditor_code RZ2394
_journal_issue 1
_journal_name_full 'Acta Crystallographica Section E'
_journal_page_first o205
_journal_paper_doi 10.1107/S1600536809054014
_journal_volume 66
_journal_year 2010
_chemical_formula_iupac 'C13 H13 Br N2 O2 S'
_chemical_formula_moiety 'C13 H13 Br N2 O2 S'
_chemical_formula_sum 'C13 H13 Br N2 O2 S'
_chemical_formula_weight 341.22
_chemical_name_systematic
;
<i>N</i>-(3-Bromo-5-methyl-2-pyridyl)-4-methylbenzenesulfonamide
;
_space_group_IT_number 14
_symmetry_cell_setting monoclinic
_symmetry_space_group_name_Hall '-P 2ybc'
_symmetry_space_group_name_H-M 'P 1 21/c 1'
_atom_sites_solution_hydrogens mixed
_atom_sites_solution_primary direct
_atom_sites_solution_secondary difmap
_audit_creation_method SHELXL-97
_cell_angle_alpha 90.00
_cell_angle_beta 105.52(3)
_cell_angle_gamma 90.00
_cell_formula_units_Z 4
_cell_length_a 11.832(2)
_cell_length_b 13.305(3)
_cell_length_c 8.6263(17)
_cell_measurement_reflns_used 4245
_cell_measurement_temperature 113(2)
_cell_measurement_theta_max 27.9
_cell_measurement_theta_min 2.30
_cell_volume 1308.5(5)
_computing_cell_refinement 'DIFRAC (Gabe & White, 1993)'
_computing_data_collection 'DIFRAC (Gabe & White, 1993)'
_computing_data_reduction 'NRCVAX (Gabe <i>et al.</i>,  1989)'
_computing_molecular_graphics
;
ORTEPIII (Burnett & Johnson, 1996) and Mercury
(Macrae <i>et al.</i>, 2006)
;
_computing_publication_material 'SHELXL97 (Sheldrick, 2008)'
_computing_structure_refinement 'SHELXL97 (Sheldrick, 2008)'
_computing_structure_solution 'SHELXS97 (Sheldrick, 2008)'
_diffrn_ambient_temperature 113(2)
_diffrn_detector_area_resol_mean 7.31
_diffrn_measured_fraction_theta_full 0.993
_diffrn_measured_fraction_theta_max 0.993
_diffrn_measurement_device_type 'Rigaku Saturn CCD area-detector'
_diffrn_measurement_method '\f and \w scans'
_diffrn_radiation_monochromator confocal
_diffrn_radiation_source 'rotating anode'
_diffrn_radiation_type MoK\a
_diffrn_radiation_wavelength 0.71073
_diffrn_reflns_av_R_equivalents 0.0369
_diffrn_reflns_av_sigmaI/netI 0.0418
_diffrn_reflns_limit_h_max 15
_diffrn_reflns_limit_h_min -9
_diffrn_reflns_limit_k_max 17
_diffrn_reflns_limit_k_min -17
_diffrn_reflns_limit_l_max 11
_diffrn_reflns_limit_l_min -10
_diffrn_reflns_number 10637
_diffrn_reflns_theta_full 27.85
_diffrn_reflns_theta_max 27.85
_diffrn_reflns_theta_min 2.35
_exptl_absorpt_coefficient_mu 3.300
_exptl_absorpt_correction_T_max 0.5881
_exptl_absorpt_correction_T_min 0.5305
_exptl_absorpt_correction_type multi-scan
_exptl_absorpt_process_details '(CrystalClear; Rigaku/MSC, 2005)'
_exptl_crystal_colour colourless
_exptl_crystal_density_diffrn 1.732
_exptl_crystal_density_method 'not measured'
_exptl_crystal_description block
_exptl_crystal_F_000 688
_exptl_crystal_size_max 0.22
_exptl_crystal_size_mid 0.21
_exptl_crystal_size_min 0.18
_refine_diff_density_max 0.375
_refine_diff_density_min -0.658
_refine_ls_extinction_method none
_refine_ls_goodness_of_fit_ref 1.027
_refine_ls_hydrogen_treatment mixed
_refine_ls_matrix_type full
_refine_ls_number_parameters 178
_refine_ls_number_reflns 3102
_refine_ls_number_restraints 0
_refine_ls_restrained_S_all 1.027
_refine_ls_R_factor_all 0.0377
_refine_ls_R_factor_gt 0.0284
_refine_ls_shift/su_max 0.001
_refine_ls_shift/su_mean 0.000
_refine_ls_structure_factor_coef Fsqd
_refine_ls_weighting_details 'calc w=1/[\s^2^(Fo^2^)+(0.0398P)^2^] where P=(Fo^2^+2Fc^2^)/3'
_refine_ls_weighting_scheme calc
_refine_ls_wR_factor_gt 0.0683
_refine_ls_wR_factor_ref 0.0711
_reflns_number_gt 2455
_reflns_number_total 3102
_reflns_threshold_expression I>2\s(I)
_cod_data_source_file rz2394.cif
_cod_data_source_block I
_cod_depositor_comments
;
The following automatic conversions were performed:
'_symmetry_cell_setting' value 'Monoclinic' changed to 'monoclinic'
according to '/home/saulius/struct/CIF-dictionaries/cif_core.dic'
dictionary named 'cif_core.dic' version 2.4.1 from 2010-06-29.

Automatic conversion script
Id: cif_fix_enum 1527 2010-12-29 10:47:43Z saulius 

The following automatic conversions were performed:

'_symmetry_cell_setting' value 'Monoclinic' changed to 'monoclinic'
according to /home/saulius/struct/CIF-dictionaries/cif_core.dic
dictionary named 'cif_core.dic' version 2.4.1 from 2010-06-29.

Automatic conversion script
Id: cif_fix_values 1715 2011-07-08 13:25:40Z adriana 
;
_cod_original_sg_symbol_H-M 'P 21/c'
_cod_database_code 2224750
_cod_database_fobs_code 2224750

loop_
_symmetry_equiv_pos_as_xyz
'x, y, z'
'-x, y+1/2, -z+1/2'
'-x, -y, -z'
'x, -y-1/2, z-1/2'

loop_
_atom_site_type_symbol
_atom_site_label
_atom_site_fract_x
_atom_site_fract_y
_atom_site_fract_z
_atom_site_U_iso_or_equiv
_atom_site_adp_type
_atom_site_calc_flag
_atom_site_refinement_flags
_atom_site_occupancy
_atom_site_disorder_assembly
_atom_site_disorder_group
Br Br1 0.542001(19) 0.267131(17) 1.09928(3) 0.01935(8) Uani d . 1 . .
S S1 0.23555(5) 0.35572(4) 0.64144(6) 0.01313(13) Uani d . 1 . .
O O1 0.27402(13) 0.33591(11) 0.50006(17) 0.0180(3) Uani d . 1 . .
O O2 0.14905(13) 0.29181(11) 0.67992(18) 0.0174(3) Uani d . 1 . .
N N1 0.34782(16) 0.34723(14) 0.8024(2) 0.0142(4) Uani d . 1 . .
H H1 0.339(2) 0.312(2) 0.861(3) 0.026(8) Uiso d . 1 . .
N N2 0.46548(15) 0.46217(13) 0.7147(2) 0.0143(4) Uani d . 1 . .
C C1 0.45737(17) 0.39383(15) 0.8237(2) 0.0118(4) Uani d . 1 . .
C C2 0.55266(18) 0.36978(14) 0.9520(2) 0.0119(4) Uani d . 1 . .
C C3 0.65784(18) 0.42026(15) 0.9708(2) 0.0146(4) Uani d . 1 . .
H H3 0.7229 0.4056 1.0598 0.018 Uiso calc R 1 . .
C C4 0.66762(18) 0.49303(15) 0.8579(2) 0.0137(4) Uani d . 1 . .
C C5 0.56853(19) 0.50966(15) 0.7326(2) 0.0146(4) Uani d . 1 . .
H H5 0.5736 0.5580 0.6537 0.018 Uiso calc R 1 . .
C C6 0.77966(19) 0.55118(16) 0.8732(3) 0.0194(5) Uani d . 1 . .
H H6A 0.7756 0.5862 0.7719 0.029 Uiso calc R 1 . .
H H6B 0.8463 0.5047 0.8971 0.029 Uiso calc R 1 . .
H H6C 0.7898 0.6004 0.9604 0.029 Uiso calc R 1 . .
C C7 0.18506(18) 0.48129(15) 0.6312(2) 0.0131(4) Uani d . 1 . .
C C8 0.09300(18) 0.50427(16) 0.6980(2) 0.0135(4) Uani d . 1 . .
H H8 0.0581 0.4534 0.7471 0.016 Uiso calc R 1 . .
C C9 0.05321(18) 0.60313(16) 0.6914(2) 0.0158(4) Uani d . 1 . .
H H9 -0.0099 0.6193 0.7356 0.019 Uiso calc R 1 . .
C C10 0.10400(19) 0.67832(15) 0.6215(2) 0.0150(4) Uani d . 1 . .
C C11 0.19340(19) 0.65226(16) 0.5508(3) 0.0166(5) Uani d . 1 . .
H H11 0.2269 0.7027 0.4990 0.020 Uiso calc R 1 . .
C C12 0.23404(18) 0.55464(16) 0.5549(2) 0.0154(4) Uani d . 1 . .
H H12 0.2947 0.5380 0.5061 0.018 Uiso calc R 1 . .
C C13 0.0635(2) 0.78579(17) 0.6201(3) 0.0216(5) Uani d . 1 . .
H H13A 0.1296 0.8283 0.6755 0.032 Uiso calc R 1 . .
H H13B 0.0012 0.7903 0.6753 0.032 Uiso calc R 1 . .
H H13C 0.0332 0.8086 0.5087 0.032 Uiso calc R 1 . .

loop_
_atom_site_aniso_label
_atom_site_aniso_U_11
_atom_site_aniso_U_22
_atom_site_aniso_U_33
_atom_site_aniso_U_12
_atom_site_aniso_U_13
_atom_site_aniso_U_23
Br1 0.01556(13) 0.02025(13) 0.02032(14) -0.00270(9) 0.00147(9) 0.00962(9)
S1 0.0115(3) 0.0124(2) 0.0134(3) 0.0010(2) -0.0002(2) -0.00113(19)
O1 0.0207(8) 0.0192(8) 0.0133(8) 0.0031(7) 0.0029(7) -0.0030(6)
O2 0.0123(8) 0.0144(7) 0.0235(9) -0.0028(6) 0.0011(7) 0.0003(6)
N1 0.0114(9) 0.0164(9) 0.0135(10) -0.0018(8) 0.0009(8) 0.0047(8)
N2 0.0138(9) 0.0157(9) 0.0130(8) 0.0020(7) 0.0026(7) 0.0018(7)
C1 0.0119(10) 0.0119(10) 0.0124(10) 0.0006(8) 0.0047(8) -0.0027(8)
C2 0.0144(10) 0.0104(9) 0.0119(10) -0.0005(8) 0.0051(8) -0.0003(8)
C3 0.0130(10) 0.0157(10) 0.0128(11) 0.0001(9) -0.0005(9) -0.0014(8)
C4 0.0156(11) 0.0120(10) 0.0139(10) -0.0011(9) 0.0049(9) -0.0005(8)
C5 0.0187(11) 0.0115(10) 0.0148(10) -0.0006(9) 0.0063(9) 0.0027(8)
C6 0.0170(12) 0.0192(11) 0.0218(12) -0.0034(10) 0.0051(9) 0.0039(9)
C7 0.0121(10) 0.0133(10) 0.0115(10) 0.0018(8) -0.0008(8) 0.0001(8)
C8 0.0108(10) 0.0167(10) 0.0123(10) -0.0011(9) 0.0019(8) 0.0001(8)
C9 0.0117(10) 0.0215(11) 0.0140(11) 0.0019(9) 0.0031(9) -0.0023(9)
C10 0.0141(11) 0.0141(11) 0.0138(11) 0.0017(9) -0.0015(9) -0.0011(8)
C11 0.0138(11) 0.0173(11) 0.0177(11) -0.0007(9) 0.0026(9) 0.0025(9)
C12 0.0120(10) 0.0201(11) 0.0141(11) 0.0013(9) 0.0036(9) 0.0008(8)
C13 0.0206(12) 0.0172(12) 0.0242(13) 0.0015(9) 0.0009(10) -0.0009(9)

loop_
_atom_type_symbol
_atom_type_description
_atom_type_scat_dispersion_real
_atom_type_scat_dispersion_imag
_atom_type_scat_source
C C 0.0033 0.0016 'International Tables Vol C Tables 4.2.6.8 and 6.1.1.4'
H H 0.0000 0.0000 'International Tables Vol C Tables 4.2.6.8 and 6.1.1.4'
N N 0.0061 0.0033 'International Tables Vol C Tables 4.2.6.8 and 6.1.1.4'
O O 0.0106 0.0060 'International Tables Vol C Tables 4.2.6.8 and 6.1.1.4'
S S 0.1246 0.1234 'International Tables Vol C Tables 4.2.6.8 and 6.1.1.4'
Br Br -0.2901 2.4595 'International Tables Vol C Tables 4.2.6.8 and 6.1.1.4'

loop_
_geom_angle_atom_site_label_1
_geom_angle_atom_site_label_2
_geom_angle_atom_site_label_3
_geom_angle_site_symmetry_1
_geom_angle_site_symmetry_3
_geom_angle
_geom_angle_publ_flag
O1 S1 O2 . . 119.68(9) ?
O1 S1 N1 . . 109.63(9) ?
O2 S1 N1 . . 103.19(9) ?
O1 S1 C7 . . 108.09(9) ?
O2 S1 C7 . . 108.59(10) ?
N1 S1 C7 . . 106.98(9) ?
C1 N1 S1 . . 125.99(15) ?
C1 N1 H1 . . 120(2) ?
S1 N1 H1 . . 113(2) ?
C1 N2 C5 . . 118.33(18) ?
N2 C1 C2 . . 121.59(19) ?
N2 C1 N1 . . 116.62(18) ?
C2 C1 N1 . . 121.79(18) ?
C3 C2 C1 . . 119.62(18) ?
C3 C2 Br1 . . 119.36(15) ?
C1 C2 Br1 . . 121.01(15) ?
C2 C3 C4 . . 119.51(19) ?
C2 C3 H3 . . 120.2 ?
C4 C3 H3 . . 120.2 ?
C5 C4 C3 . . 116.35(19) ?
C5 C4 C6 . . 121.78(18) ?
C3 C4 C6 . . 121.87(19) ?
N2 C5 C4 . . 124.57(19) ?
N2 C5 H5 . . 117.7 ?
C4 C5 H5 . . 117.7 ?
C4 C6 H6A . . 109.5 ?
C4 C6 H6B . . 109.5 ?
H6A C6 H6B . . 109.5 ?
C4 C6 H6C . . 109.5 ?
H6A C6 H6C . . 109.5 ?
H6B C6 H6C . . 109.5 ?
C12 C7 C8 . . 120.86(19) ?
C12 C7 S1 . . 120.64(16) ?
C8 C7 S1 . . 118.48(15) ?
C9 C8 C7 . . 118.85(19) ?
C9 C8 H8 . . 120.6 ?
C7 C8 H8 . . 120.6 ?
C10 C9 C8 . . 121.23(19) ?
C10 C9 H9 . . 119.4 ?
C8 C9 H9 . . 119.4 ?
C9 C10 C11 . . 118.52(19) ?
C9 C10 C13 . . 120.96(19) ?
C11 C10 C13 . . 120.53(19) ?
C12 C11 C10 . . 121.4(2) ?
C12 C11 H11 . . 119.3 ?
C10 C11 H11 . . 119.3 ?
C11 C12 C7 . . 119.1(2) ?
C11 C12 H12 . . 120.5 ?
C7 C12 H12 . . 120.5 ?
C10 C13 H13A . . 109.5 ?
C10 C13 H13B . . 109.5 ?
H13A C13 H13B . . 109.5 ?
C10 C13 H13C . . 109.5 ?
H13A C13 H13C . . 109.5 ?
H13B C13 H13C . . 109.5 ?

loop_
_geom_bond_atom_site_label_1
_geom_bond_atom_site_label_2
_geom_bond_site_symmetry_2
_geom_bond_distance
_geom_bond_publ_flag
Br1 C2 . 1.8925(19) ?
S1 O1 . 1.4357(15) ?
S1 O2 . 1.4361(15) ?
S1 N1 . 1.649(2) ?
S1 C7 . 1.768(2) ?
N1 C1 . 1.404(3) ?
N1 H1 . 0.72(2) ?
N2 C1 . 1.330(2) ?
N2 C5 . 1.345(3) ?
C1 C2 . 1.389(3) ?
C2 C3 . 1.385(3) ?
C3 C4 . 1.400(3) ?
C3 H3 . 0.9500 ?
C4 C5 . 1.384(3) ?
C4 C6 . 1.510(3) ?
C5 H5 . 0.9500 ?
C6 H6A . 0.9800 ?
C6 H6B . 0.9800 ?
C6 H6C . 0.9800 ?
C7 C12 . 1.388(3) ?
C7 C8 . 1.396(3) ?
C8 C9 . 1.393(3) ?
C8 H8 . 0.9500 ?
C9 C10 . 1.385(3) ?
C9 H9 . 0.9500 ?
C10 C11 . 1.399(3) ?
C10 C13 . 1.507(3) ?
C11 C12 . 1.382(3) ?
C11 H11 . 0.9500 ?
C12 H12 . 0.9500 ?
C13 H13A . 0.9800 ?
C13 H13B . 0.9800 ?
C13 H13C . 0.9800 ?

loop_
_geom_hbond_atom_site_label_D
_geom_hbond_atom_site_label_H
_geom_hbond_atom_site_label_A
_geom_hbond_site_symmetry_A
_geom_hbond_distance_DH
_geom_hbond_distance_HA
_geom_hbond_distance_DA
_geom_hbond_angle_DHA
N1 H1 Br1 . 0.72(3) 2.78(2) 3.134(2) 114(2)
N1 H1 O1 4_566 0.72(3) 2.53(3) 3.225(2) 164(3)
C3 H3 Cg1 3_667 0.95 2.76 3.648(2) 155

loop_
_geom_torsion_atom_site_label_1
_geom_torsion_atom_site_label_2
_geom_torsion_atom_site_label_3
_geom_torsion_atom_site_label_4
_geom_torsion_site_symmetry_1
_geom_torsion_site_symmetry_2
_geom_torsion_site_symmetry_3
_geom_torsion_site_symmetry_4
_geom_torsion
_geom_torsion_publ_flag
O1 S1 N1 C1 . . . . 49.3(2) ?
O2 S1 N1 C1 . . . . 177.92(17) ?
C7 S1 N1 C1 . . . . -67.63(19) ?
C5 N2 C1 C2 . . . . -1.2(3) ?
C5 N2 C1 N1 . . . . 178.89(17) ?
S1 N1 C1 N2 . . . . 10.4(3) ?
S1 N1 C1 C2 . . . . -169.47(15) ?
N2 C1 C2 C3 . . . . 2.3(3) ?
N1 C1 C2 C3 . . . . -177.83(18) ?
N2 C1 C2 Br1 . . . . -176.47(15) ?
N1 C1 C2 Br1 . . . . 3.4(3) ?
C1 C2 C3 C4 . . . . -1.7(3) ?
Br1 C2 C3 C4 . . . . 177.10(14) ?
C2 C3 C4 C5 . . . . 0.1(3) ?
C2 C3 C4 C6 . . . . 179.38(19) ?
C1 N2 C5 C4 . . . . -0.4(3) ?
C3 C4 C5 N2 . . . . 1.0(3) ?
C6 C4 C5 N2 . . . . -178.28(18) ?
O1 S1 C7 C12 . . . . -31.16(19) ?
O2 S1 C7 C12 . . . . -162.43(16) ?
N1 S1 C7 C12 . . . . 86.82(18) ?
O1 S1 C7 C8 . . . . 147.25(15) ?
O2 S1 C7 C8 . . . . 15.98(18) ?
N1 S1 C7 C8 . . . . -94.77(17) ?
C12 C7 C8 C9 . . . . -2.0(3) ?
S1 C7 C8 C9 . . . . 179.57(15) ?
C7 C8 C9 C10 . . . . -0.6(3) ?
C8 C9 C10 C11 . . . . 2.8(3) ?
C8 C9 C10 C13 . . . . -177.77(19) ?
C9 C10 C11 C12 . . . . -2.4(3) ?
C13 C10 C11 C12 . . . . 178.16(19) ?
C10 C11 C12 C7 . . . . -0.2(3) ?
C8 C7 C12 C11 . . . . 2.4(3) ?
S1 C7 C12 C11 . . . . -179.22(16) ?

loop_
_cod_related_entry_id
_cod_related_entry_database
_cod_related_entry_code
1 ChemSpider 2799647
